data_1555984
loop_
_publ_author_name
'Shi, Ming-Lin'
'Zhan, Gu'
'Zhou, Su-Lan'
'Du, Wei'
'Chen, Ying-Chun'

_publ_section_title
;
 Asymmetric Inverse-Electron-Demand Oxa-Diels-Alder Reaction of Allylic
 Ketones through Dienamine Catalysis.
;
_journal_issue 24
_journal_name_full 'Organic letters'
_journal_page_first 6480
_journal_page_last 6483
_journal_paper_doi 10.1021/acs.orglett.6b03384
_journal_volume 18
_journal_year 2016
_chemical_absolute_configuration ad
_chemical_formula_moiety 'C28 H24 Br N O2'
_chemical_formula_sum 'C28 H24 Br N O2'
_chemical_formula_weight 486.39
_space_group_crystal_system orthorhombic
_space_group_IT_number 19
_space_group_name_Hall 'P 2ac 2ab'
_space_group_name_H-M_alt 'P 21 21 21'
_atom_sites_solution_hydrogens geom
_atom_sites_solution_primary direct
_audit_creation_date 2016-04-15
_audit_creation_method
;
Olex2 1.2
(compiled 2016.02.19 svn.r3266 for OlexSys, GUI svn.r5155)
;
_cell_angle_alpha 90
_cell_angle_beta 90
_cell_angle_gamma 90
_cell_formula_units_Z 4
_cell_length_a 10.8033(3)
_cell_length_b 12.0109(4)
_cell_length_c 17.2824(7)
_cell_measurement_reflns_used 5918
_cell_measurement_temperature 293.51(10)
_cell_measurement_theta_max 72.4760
_cell_measurement_theta_min 4.4780
_cell_volume 2242.52(13)
_computing_cell_refinement
;
CrysAlisPro, Agilent Technologies,
Version 1.171.37.35 (release 13-08-2014 CrysAlis171 .NET)
(compiled Aug 13 2014,18:06:01)
;
_computing_data_collection
;
CrysAlisPro, Agilent Technologies,
Version 1.171.37.35 (release 13-08-2014 CrysAlis171 .NET)
(compiled Aug 13 2014,18:06:01)
;
_computing_data_reduction
;
CrysAlisPro, Agilent Technologies,
Version 1.171.37.35 (release 13-08-2014 CrysAlis171 .NET)
(compiled Aug 13 2014,18:06:01)
;
_computing_molecular_graphics 'Olex2 (Dolomanov et al., 2009)'
_computing_publication_material 'Olex2 (Dolomanov et al., 2009)'
_computing_structure_refinement 'ShelXL (Sheldrick, 2015)'
_computing_structure_solution 'ShelXT (Sheldrick, 2015)'
_diffrn_ambient_environment air
_diffrn_ambient_temperature 293.51(10)
_diffrn_detector 'CCD plate'
_diffrn_detector_area_resol_mean 15.9595
_diffrn_detector_type EosS2
_diffrn_measured_fraction_theta_full 1.000
_diffrn_measured_fraction_theta_max 0.992
_diffrn_measurement_details
;
#__ type_ start__ end____ width___ exp.time_
  1 omega    1.00   75.00   1.0000    1.0000
omega____ theta____ kappa____ phi______ frames
    -       36.4171  -99.0000  -30.0000 74

#__ type_ start__ end____ width___ exp.time_
  2 omega   20.00  104.00   1.0000    1.0000
omega____ theta____ kappa____ phi______ frames
    -       36.4171   57.0000    0.0000 84

#__ type_ start__ end____ width___ exp.time_
  3 omega   10.00  104.00   1.0000    1.0000
omega____ theta____ kappa____ phi______ frames
    -       36.4171   77.0000  -90.0000 94

#__ type_ start__ end____ width___ exp.time_
  4 omega   42.00  109.00   1.0000    1.0000
omega____ theta____ kappa____ phi______ frames
    -       36.4171 -159.0000  -47.0000 67

#__ type_ start__ end____ width___ exp.time_
  5 omega  -35.00   66.00   1.0000    1.0000
omega____ theta____ kappa____ phi______ frames
    -       36.4171  -19.0000 -180.0000 101

#__ type_ start__ end____ width___ exp.time_
  6 omega   38.00   91.00   1.0000    2.4500
omega____ theta____ kappa____ phi______ frames
    -      108.0000  -30.0000 -150.0000 53

#__ type_ start__ end____ width___ exp.time_
  7 omega   38.00   91.00   1.0000    2.4500
omega____ theta____ kappa____ phi______ frames
    -      108.0000  -30.0000 -120.0000 53

#__ type_ start__ end____ width___ exp.time_
  8 omega   38.00   91.00   1.0000    2.4500
omega____ theta____ kappa____ phi______ frames
    -      108.0000  -30.0000  -60.0000 53

#__ type_ start__ end____ width___ exp.time_
  9 omega   38.00   91.00   1.0000    2.4500
omega____ theta____ kappa____ phi______ frames
    -      108.0000  -30.0000    0.0000 53

#__ type_ start__ end____ width___ exp.time_
 10 omega   81.00  176.00   1.0000    2.4500
omega____ theta____ kappa____ phi______ frames
    -      108.0000   77.0000  -30.0000 95

#__ type_ start__ end____ width___ exp.time_
 11 omega   39.00  109.00   1.0000    2.4500
omega____ theta____ kappa____ phi______ frames
    -      108.0000  -94.0000 -180.0000 70

#__ type_ start__ end____ width___ exp.time_
 12 omega   40.00   98.00   1.0000    2.4500
omega____ theta____ kappa____ phi______ frames
    -      108.0000  -45.0000    0.0000 58

#__ type_ start__ end____ width___ exp.time_
 13 omega   38.00   91.00   1.0000    2.4500
omega____ theta____ kappa____ phi______ frames
    -      108.0000  -30.0000 -180.0000 53

#__ type_ start__ end____ width___ exp.time_
 14 omega   40.00  135.00   1.0000    2.4500
omega____ theta____ kappa____ phi______ frames
    -      108.0000  -77.0000 -150.0000 95

#__ type_ start__ end____ width___ exp.time_
 15 omega  -31.00   63.00   1.0000    1.0000
omega____ theta____ kappa____ phi______ frames
    -       36.4171  -77.0000   60.0000 94

#__ type_ start__ end____ width___ exp.time_
 16 omega   10.00   50.00   1.0000    1.0000
omega____ theta____ kappa____ phi______ frames
    -       36.4171   77.0000   60.0000 40

#__ type_ start__ end____ width___ exp.time_
 17 omega   10.00  104.00   1.0000    1.0000
omega____ theta____ kappa____ phi______ frames
    -       36.4171   77.0000  150.0000 94
;
_diffrn_measurement_device 'four-circle diffractometer'
_diffrn_measurement_device_type 'New Gemini, Dual, Cu at zero, EosS2'
_diffrn_measurement_method '\w scans'
_diffrn_orient_matrix_UB_11 0.0345369000
_diffrn_orient_matrix_UB_12 -0.1093450000
_diffrn_orient_matrix_UB_13 0.0413055000
_diffrn_orient_matrix_UB_21 0.0218552000
_diffrn_orient_matrix_UB_22 0.0647996000
_diffrn_orient_matrix_UB_23 0.0757105000
_diffrn_orient_matrix_UB_31 -0.1366060000
_diffrn_orient_matrix_UB_32 -0.0172575000
_diffrn_orient_matrix_UB_33 0.0225440000
_diffrn_radiation_monochromator graphite
_diffrn_radiation_probe x-ray
_diffrn_radiation_type CuK\a
_diffrn_radiation_wavelength 1.54184
_diffrn_reflns_av_R_equivalents 0.0405
_diffrn_reflns_av_unetI/netI 0.0353
_diffrn_reflns_Laue_measured_fraction_full 1.000
_diffrn_reflns_Laue_measured_fraction_max 0.992
_diffrn_reflns_limit_h_max 8
_diffrn_reflns_limit_h_min -13
_diffrn_reflns_limit_k_max 14
_diffrn_reflns_limit_k_min -14
_diffrn_reflns_limit_l_max 21
_diffrn_reflns_limit_l_min -19
_diffrn_reflns_number 12512
_diffrn_reflns_point_group_measured_fraction_full 0.997
_diffrn_reflns_point_group_measured_fraction_max 0.977
_diffrn_reflns_theta_full 67.684
_diffrn_reflns_theta_max 72.697
_diffrn_reflns_theta_min 4.827
_diffrn_source 'Enhance (Cu) X-ray Source'
_exptl_absorpt_coefficient_mu 2.696
_exptl_absorpt_correction_T_max 1.00000
_exptl_absorpt_correction_T_min 0.51048
_exptl_absorpt_correction_type multi-scan
_exptl_absorpt_process_details
;
CrysAlisPro, Agilent Technologies,
Version 1.171.37.35 (release 13-08-2014 CrysAlis171 .NET)
(compiled Aug 13 2014,18:06:01)
Empirical absorption correction using spherical harmonics,
 implemented in SCALE3 ABSPACK scaling algorithm.
;
_exptl_crystal_colour 'clear light colourless'
_exptl_crystal_colour_lustre clear
_exptl_crystal_colour_modifier light
_exptl_crystal_colour_primary colourless
_exptl_crystal_density_diffrn 1.441
_exptl_crystal_description plate
_exptl_crystal_F_000 1000
_exptl_crystal_size_max 0.8
_exptl_crystal_size_mid 0.4
_exptl_crystal_size_min 0.2
_refine_diff_density_max 0.893
_refine_diff_density_min -0.426
_refine_diff_density_rms 0.075
_refine_ls_abs_structure_details
;
 Flack x determined using 1632 quotients [(I+)-(I-)]/[(I+)+(I-)]
 (Parsons, Flack and Wagner, Acta Cryst. B69 (2013) 249-259).
;
_refine_ls_abs_structure_Flack -0.045(12)
_refine_ls_extinction_method none
_refine_ls_goodness_of_fit_ref 1.034
_refine_ls_hydrogen_treatment constr
_refine_ls_matrix_type full
_refine_ls_number_parameters 289
_refine_ls_number_reflns 4362
_refine_ls_number_restraints 0
_refine_ls_restrained_S_all 1.034
_refine_ls_R_factor_all 0.0524
_refine_ls_R_factor_gt 0.0505
_refine_ls_shift/su_max 0.001
_refine_ls_shift/su_mean 0.000
_refine_ls_structure_factor_coef Fsqd
_refine_ls_weighting_details 'w=1/[\s^2^(Fo^2^)+(0.0974P)^2^+0.2911P] where P=(Fo^2^+2Fc^2^)/3'
_refine_ls_weighting_scheme calc
_refine_ls_wR_factor_gt 0.1339
_refine_ls_wR_factor_ref 0.1376
_reflns_Friedel_coverage 0.735
_reflns_Friedel_fraction_full 0.994
_reflns_Friedel_fraction_max 0.959
_reflns_number_gt 4148
_reflns_number_total 4362
_reflns_threshold_expression 'I > 2\s(I)'
_cod_data_source_file ol6b03384_si_002.cif
_cod_data_source_block 3i
_cod_original_cell_volume 2242.53(13)
_cod_database_code 1555984
_shelx_space_group_comment
;
The symmetry employed for this shelxl refinement is uniquely defined
by the following loop, which should always be used as a source of
symmetry information in preference to the above space-group names.
They are only intended as comments.
;
_reflns_odcompleteness_completeness 99.83
_reflns_odcompleteness_iscentric 1
_reflns_odcompleteness_theta 66.97
_olex2_refinement_description
;
1. Fixed Uiso
 At 1.2 times of:
  All C(H) groups, All C(H,H) groups
2.a Ternary CH refined with riding coordinates:
 C005(H005), C00F(H00F)
2.b Secondary CH2 refined with riding coordinates:
 C00D(H00A,H00B), C00L(H00D,H00G), C00N(H00H,H00L), C00T(H00M,H00N)
2.c Aromatic/amide H refined with riding coordinates:
 C007(H007), C00C(H00C), C00E(H00E), C00I(H00I), C00J(H00J), C00K(H00K),
 C00O(H00O), C00P(H00P), C00Q(H00Q), C00R(H00R), C00S(H00S), C00U(H00U),
 C00V(H00V), C00W(H00W)
;
_shelx_shelxl_version_number 2014/7
_olex2_date_sample_data_collection 2016-04-15
_olex2_submission_special_instructions 'No special instructions were received'

loop_
_space_group_symop_operation_xyz
'x, y, z'
'-x+1/2, -y, z+1/2'
'-x, y+1/2, -z+1/2'
'x+1/2, -y+1/2, -z'

loop_
_atom_site_label
_atom_site_type_symbol
_atom_site_fract_x
_atom_site_fract_y
_atom_site_fract_z
_atom_site_U_iso_or_equiv
_atom_site_adp_type
_atom_site_occupancy
_atom_site_site_symmetry_order
_atom_site_calc_flag
_atom_site_refinement_flags_posn
Br01 Br 1.12704(5) 0.53915(5) 0.54867(4) 0.0579(2) Uani 1 1 d .
O002 O 0.6391(3) 0.6007(2) 0.59830(18) 0.0397(7) Uani 1 1 d .
O003 O 0.5305(4) 0.2841(3) 0.6070(2) 0.0574(10) Uani 1 1 d .
C004 C 0.6846(4) 0.6900(3) 0.6372(3) 0.0358(9) Uani 1 1 d .
C005 C 0.5235(4) 0.5553(3) 0.6280(2) 0.0362(9) Uani 1 1 d .
H005 H 0.5387 0.5201 0.6783 0.043 Uiso 1 1 calc R
C006 C 0.6164(4) 0.7469(3) 0.6890(2) 0.0365(8) Uani 1 1 d .
C007 C 0.8946(4) 0.6299(4) 0.5948(3) 0.0366(9) Uani 1 1 d .
H007 H 0.8666 0.5568 0.5917 0.044 Uiso 1 1 calc R
C008 C 0.8151(4) 0.7147(4) 0.6164(3) 0.0367(9) Uani 1 1 d .
C009 C 0.5565(5) 0.3632(3) 0.5666(3) 0.0383(9) Uani 1 1 d .
C00A C 0.4095(4) 0.8427(4) 0.6918(2) 0.0345(9) Uani 1 1 d .
N00B N 0.7144(5) 0.8866(5) 0.7831(3) 0.0648(14) Uani 1 1 d .
C00C C 0.3009(5) 0.8602(4) 0.7329(3) 0.0419(10) Uani 1 1 d .
H00C H 0.2715 0.8050 0.7658 0.050 Uiso 1 1 calc R
C00D C 0.4783(4) 0.4675(4) 0.5708(3) 0.0397(9) Uani 1 1 d .
H00A H 0.3945 0.4465 0.5848 0.048 Uiso 1 1 calc R
H00B H 0.4751 0.5008 0.5197 0.048 Uiso 1 1 calc R
C00E C 0.4511(5) 0.9283(5) 0.6439(3) 0.0512(12) Uani 1 1 d .
H00E H 0.5235 0.9185 0.6156 0.061 Uiso 1 1 calc R
C00F C 0.4775(4) 0.7321(4) 0.6985(3) 0.0366(9) Uani 1 1 d .
H00F H 0.4615 0.7009 0.7499 0.044 Uiso 1 1 calc R
C00G C 1.0165(5) 0.6555(4) 0.5779(3) 0.0400(9) Uani 1 1 d .
C00H C 0.6732(5) 0.8259(4) 0.7403(3) 0.0448(10) Uani 1 1 d .
C00I C 0.2356(5) 0.9589(5) 0.7254(3) 0.0482(11) Uani 1 1 d .
H00I H 0.1620 0.9686 0.7525 0.058 Uiso 1 1 calc R
C00J C 0.8599(5) 0.8239(4) 0.6182(3) 0.0425(10) Uani 1 1 d .
H00J H 0.8062 0.8822 0.6294 0.051 Uiso 1 1 calc R
C00K C 0.9826(5) 0.8460(4) 0.6036(3) 0.0473(11) Uani 1 1 d .
H00K H 1.0119 0.9186 0.6077 0.057 Uiso 1 1 calc R
C00L C 0.4314(4) 0.6502(4) 0.6382(3) 0.0397(9) Uani 1 1 d .
H00D H 0.4202 0.6883 0.5892 0.048 Uiso 1 1 calc R
H00G H 0.3520 0.6204 0.6541 0.048 Uiso 1 1 calc R
C00M C 0.8116(5) 0.2260(4) 0.5748(3) 0.0431(10) Uani 1 1 d .
C00N C 0.6596(5) 0.3601(4) 0.5094(3) 0.0444(10) Uani 1 1 d .
H00H H 0.7182 0.4185 0.5222 0.053 Uiso 1 1 calc R
H00L H 0.6263 0.3765 0.4586 0.053 Uiso 1 1 calc R
C00O C 0.2787(5) 1.0427(5) 0.6784(3) 0.0524(12) Uani 1 1 d .
H00O H 0.2353 1.1093 0.6741 0.063 Uiso 1 1 calc R
C00P C 1.0629(5) 0.7618(4) 0.5830(3) 0.0462(11) Uani 1 1 d .
H00P H 1.1458 0.7765 0.5728 0.055 Uiso 1 1 calc R
C00Q C 0.7888(6) 0.1372(4) 0.6233(3) 0.0532(13) Uani 1 1 d .
H00Q H 0.7220 0.0904 0.6137 0.064 Uiso 1 1 calc R
C00R C 0.3873(6) 1.0268(5) 0.6377(3) 0.0581(13) Uani 1 1 d .
H00R H 0.4174 1.0831 0.6059 0.070 Uiso 1 1 calc R
C00S C 0.9121(5) 0.2927(5) 0.5893(3) 0.0505(12) Uani 1 1 d .
H00S H 0.9290 0.3515 0.5559 0.061 Uiso 1 1 calc R
C00T C 0.7288(5) 0.2498(4) 0.5056(3) 0.0486(11) Uani 1 1 d .
H00M H 0.6687 0.1901 0.5011 0.058 Uiso 1 1 calc R
H00N H 0.7792 0.2490 0.4592 0.058 Uiso 1 1 calc R
C00U C 0.8653(7) 0.1171(5) 0.6867(3) 0.0633(15) Uani 1 1 d .
H00U H 0.8490 0.0575 0.7196 0.076 Uiso 1 1 calc R
C00V C 0.9894(5) 0.2750(6) 0.6524(3) 0.0594(14) Uani 1 1 d .
H00V H 1.0560 0.3222 0.6618 0.071 Uiso 1 1 calc R
C00W C 0.9659(7) 0.1863(6) 0.7008(4) 0.0640(17) Uani 1 1 d .
H00W H 1.0173 0.1728 0.7429 0.077 Uiso 1 1 calc R

loop_
_atom_site_aniso_label
_atom_site_aniso_U_11
_atom_site_aniso_U_22
_atom_site_aniso_U_33
_atom_site_aniso_U_23
_atom_site_aniso_U_13
_atom_site_aniso_U_12
Br01 0.0336(3) 0.0555(3) 0.0845(4) -0.0145(3) 0.0001(3) 0.0091(2)
O002 0.0320(16) 0.0353(14) 0.0517(16) -0.0089(13) 0.0033(13) -0.0026(13)
O003 0.063(3) 0.0395(18) 0.070(2) 0.0128(17) 0.013(2) 0.0046(18)
C004 0.032(2) 0.0285(17) 0.047(2) -0.0001(16) -0.0023(18) 0.0010(17)
C005 0.034(2) 0.0317(19) 0.043(2) 0.0010(16) -0.0001(17) 0.0015(18)
C006 0.031(2) 0.0326(18) 0.0460(19) -0.0019(16) -0.0043(19) 0.0043(19)
C007 0.031(2) 0.0328(19) 0.046(2) -0.0054(16) -0.0033(17) -0.0009(18)
C008 0.035(2) 0.034(2) 0.042(2) 0.0008(17) -0.0018(18) 0.0011(18)
C009 0.038(2) 0.0308(19) 0.046(2) -0.0032(17) -0.0071(18) -0.0022(18)
C00A 0.032(2) 0.0314(19) 0.0400(19) -0.0015(16) -0.0010(16) 0.0011(17)
N00B 0.052(3) 0.072(3) 0.071(3) -0.029(3) 0.006(2) -0.012(3)
C00C 0.037(2) 0.036(2) 0.053(2) 0.0012(18) 0.004(2) -0.0010(19)
C00D 0.035(2) 0.034(2) 0.050(2) -0.0007(18) -0.0046(18) -0.0015(19)
C00E 0.045(3) 0.051(3) 0.057(3) 0.013(2) 0.008(2) 0.007(2)
C00F 0.032(2) 0.0316(19) 0.046(2) -0.0023(17) 0.0039(18) 0.0023(17)
C00G 0.038(2) 0.039(2) 0.043(2) -0.0035(17) -0.0019(18) 0.0045(19)
C00H 0.038(2) 0.047(2) 0.050(2) -0.006(2) 0.000(2) 0.002(2)
C00I 0.037(2) 0.053(3) 0.055(2) -0.008(2) 0.000(2) 0.012(2)
C00J 0.044(3) 0.0323(19) 0.051(2) 0.0020(17) 0.004(2) 0.0038(19)
C00K 0.050(3) 0.034(2) 0.059(3) 0.0035(19) 0.003(2) -0.008(2)
C00L 0.031(2) 0.037(2) 0.052(2) -0.0047(19) -0.0042(19) 0.0003(18)
C00M 0.044(3) 0.036(2) 0.050(2) -0.0135(19) 0.003(2) 0.008(2)
C00N 0.045(3) 0.037(2) 0.050(2) -0.0001(19) 0.001(2) -0.001(2)
C00O 0.051(3) 0.038(2) 0.068(3) -0.003(2) -0.014(2) 0.014(2)
C00P 0.038(3) 0.051(3) 0.049(2) -0.001(2) 0.002(2) -0.011(2)
C00Q 0.062(3) 0.031(2) 0.066(3) -0.007(2) -0.004(3) 0.005(2)
C00R 0.060(4) 0.044(3) 0.070(3) 0.017(2) 0.001(3) 0.004(3)
C00S 0.039(3) 0.052(3) 0.060(3) -0.004(2) 0.004(2) -0.001(2)
C00T 0.053(3) 0.040(2) 0.052(2) -0.014(2) -0.003(2) 0.008(2)
C00U 0.082(4) 0.045(3) 0.063(3) 0.001(2) 0.005(3) 0.019(3)
C00V 0.038(3) 0.076(4) 0.064(3) -0.013(3) -0.005(3) 0.000(3)
C00W 0.060(4) 0.078(4) 0.054(3) -0.014(3) -0.008(3) 0.029(3)

loop_
_atom_type_symbol
_atom_type_description
_atom_type_scat_dispersion_real
_atom_type_scat_dispersion_imag
_atom_type_scat_source
C C 0.0181 0.0091 'International Tables Vol C Tables 4.2.6.8 and 6.1.1.4'
H H 0.0000 0.0000 'International Tables Vol C Tables 4.2.6.8 and 6.1.1.4'
Br Br -0.6763 1.2805 'International Tables Vol C Tables 4.2.6.8 and 6.1.1.4'
N N 0.0311 0.0180 'International Tables Vol C Tables 4.2.6.8 and 6.1.1.4'
O O 0.0492 0.0322 'International Tables Vol C Tables 4.2.6.8 and 6.1.1.4'

loop_
_geom_angle_atom_site_label_1
_geom_angle_atom_site_label_2
_geom_angle_atom_site_label_3
_geom_angle
C004 O002 C005 115.6(3)
O002 C004 C008 112.4(4)
C006 C004 O002 122.2(4)
C006 C004 C008 125.4(4)
O002 C005 H005 109.3
O002 C005 C00D 107.7(3)
O002 C005 C00L 108.7(3)
C00D C005 H005 109.3
C00L C005 H005 109.3
C00L C005 C00D 112.5(4)
C004 C006 C00F 123.6(4)
C004 C006 C00H 120.8(4)
C00H C006 C00F 115.6(4)
C008 C007 H007 120.5
C008 C007 C00G 119.0(4)
C00G C007 H007 120.5
C007 C008 C004 120.5(4)
C007 C008 C00J 118.8(4)
C00J C008 C004 120.7(4)
O003 C009 C00D 119.5(4)
O003 C009 C00N 122.4(4)
C00N C009 C00D 118.0(4)
C00C C00A C00E 117.7(4)
C00C C00A C00F 120.1(4)
C00E C00A C00F 122.2(4)
C00A C00C H00C 119.6
C00I C00C C00A 120.9(5)
C00I C00C H00C 119.6
C005 C00D H00A 108.5
C005 C00D H00B 108.5
C009 C00D C005 115.1(4)
C009 C00D H00A 108.5
C009 C00D H00B 108.5
H00A C00D H00B 107.5
C00A C00E H00E 119.3
C00R C00E C00A 121.3(5)
C00R C00E H00E 119.3
C006 C00F C00A 111.5(4)
C006 C00F H00F 108.5
C00A C00F H00F 108.5
C00L C00F C006 109.0(4)
C00L C00F C00A 110.8(4)
C00L C00F H00F 108.5
C007 C00G Br01 119.3(3)
C00P C00G Br01 118.0(4)
C00P C00G C007 122.7(4)
N00B C00H C006 176.9(6)
C00C C00I H00I 119.7
C00O C00I C00C 120.6(5)
C00O C00I H00I 119.7
C008 C00J H00J 119.7
C00K C00J C008 120.6(5)
C00K C00J H00J 119.7
C00J C00K H00K 119.6
C00J C00K C00P 120.8(4)
C00P C00K H00K 119.6
C005 C00L H00D 109.6
C005 C00L H00G 109.6
C00F C00L C005 110.5(4)
C00F C00L H00D 109.6
C00F C00L H00G 109.6
H00D C00L H00G 108.1
C00Q C00M C00T 121.2(5)
C00S C00M C00Q 118.8(5)
C00S C00M C00T 120.0(5)
C009 C00N H00H 108.6
C009 C00N H00L 108.6
C009 C00N C00T 114.6(4)
H00H C00N H00L 107.6
C00T C00N H00H 108.6
C00T C00N H00L 108.6
C00I C00O H00O 120.4
C00I C00O C00R 119.2(5)
C00R C00O H00O 120.4
C00G C00P C00K 117.9(5)
C00G C00P H00P 121.0
C00K C00P H00P 121.0
C00M C00Q H00Q 119.8
C00M C00Q C00U 120.4(6)
C00U C00Q H00Q 119.8
C00E C00R C00O 120.4(5)
C00E C00R H00R 119.8
C00O C00R H00R 119.8
C00M C00S H00S 119.0
C00M C00S C00V 122.0(6)
C00V C00S H00S 119.0
C00M C00T C00N 114.7(4)
C00M C00T H00M 108.6
C00M C00T H00N 108.6
C00N C00T H00M 108.6
C00N C00T H00N 108.6
H00M C00T H00N 107.6
C00Q C00U H00U 120.1
C00W C00U C00Q 119.8(6)
C00W C00U H00U 120.1
C00S C00V H00V 120.5
C00W C00V C00S 118.9(6)
C00W C00V H00V 120.5
C00U C00W H00W 120.0
C00V C00W C00U 120.1(6)
C00V C00W H00W 120.0

loop_
_geom_bond_atom_site_label_1
_geom_bond_atom_site_label_2
_geom_bond_distance
Br01 C00G 1.907(5)
O002 C004 1.357(5)
O002 C005 1.456(5)
O003 C009 1.211(6)
C004 C006 1.346(6)
C004 C008 1.486(7)
C005 H005 0.9800
C005 C00D 1.525(6)
C005 C00L 1.523(6)
C006 C00F 1.519(7)
C006 C00H 1.436(6)
C007 H007 0.9300
C007 C008 1.383(6)
C007 C00G 1.383(7)
C008 C00J 1.399(6)
C009 C00D 1.514(6)
C009 C00N 1.489(7)
C00A C00C 1.387(6)
C00A C00E 1.395(7)
C00A C00F 1.523(6)
N00B C00H 1.131(7)
C00C H00C 0.9300
C00C C00I 1.385(7)
C00D H00A 0.9700
C00D H00B 0.9700
C00E H00E 0.9300
C00E C00R 1.373(8)
C00F H00F 0.9800
C00F C00L 1.517(6)
C00G C00P 1.374(7)
C00I H00I 0.9300
C00I C00O 1.375(8)
C00J H00J 0.9300
C00J C00K 1.375(8)
C00K H00K 0.9300
C00K C00P 1.379(8)
C00L H00D 0.9700
C00L H00G 0.9700
C00M C00Q 1.379(7)
C00M C00S 1.372(8)
C00M C00T 1.520(7)
C00N H00H 0.9700
C00N H00L 0.9700
C00N C00T 1.523(7)
C00O H00O 0.9300
C00O C00R 1.382(9)
C00P H00P 0.9300
C00Q H00Q 0.9300
C00Q C00U 1.393(9)
C00R H00R 0.9300
C00S H00S 0.9300
C00S C00V 1.390(8)
C00T H00M 0.9700
C00T H00N 0.9700
C00U H00U 0.9300
C00U C00W 1.389(11)
C00V H00V 0.9300
C00V C00W 1.379(10)
C00W H00W 0.9300

loop_
_geom_torsion_atom_site_label_1
_geom_torsion_atom_site_label_2
_geom_torsion_atom_site_label_3
_geom_torsion_atom_site_label_4
_geom_torsion
Br01 C00G C00P C00K 179.6(4)
O002 C004 C006 C00F -11.8(7)
O002 C004 C006 C00H 167.3(4)
O002 C004 C008 C007 -30.8(6)
O002 C004 C008 C00J 149.2(4)
O002 C005 C00D C009 68.6(5)
O002 C005 C00L C00F -63.6(5)
O003 C009 C00D C005 92.5(5)
O003 C009 C00N C00T 0.3(7)
C004 O002 C005 C00D 172.1(3)
C004 O002 C005 C00L 50.0(5)
C004 C006 C00F C00A -125.9(4)
C004 C006 C00F C00L -3.2(6)
C004 C008 C00J C00K 175.9(4)
C005 O002 C004 C006 -13.2(6)
C005 O002 C004 C008 166.1(3)
C006 C004 C008 C007 148.5(5)
C006 C004 C008 C00J -31.5(7)
C006 C00F C00L C005 39.5(5)
C007 C008 C00J C00K -4.1(7)
C007 C00G C00P C00K -1.9(7)
C008 C004 C006 C00F 169.0(4)
C008 C004 C006 C00H -11.9(7)
C008 C007 C00G Br01 179.7(3)
C008 C007 C00G C00P 1.2(7)
C008 C00J C00K C00P 3.4(8)
C009 C00N C00T C00M -72.3(6)
C00A C00C C00I C00O -1.5(8)
C00A C00E C00R C00O -0.8(9)
C00A C00F C00L C005 162.5(4)
C00C C00A C00E C00R 0.2(8)
C00C C00A C00F C006 -148.8(4)
C00C C00A C00F C00L 89.6(5)
C00C C00I C00O C00R 0.9(8)
C00D C005 C00L C00F 177.2(4)
C00D C009 C00N C00T -176.5(4)
C00E C00A C00C C00I 0.9(7)
C00E C00A C00F C006 32.5(6)
C00E C00A C00F C00L -89.1(6)
C00F C00A C00C C00I -177.8(4)
C00F C00A C00E C00R 178.9(5)
C00G C007 C008 C004 -178.2(4)
C00G C007 C008 C00J 1.8(7)
C00H C006 C00F C00A 55.0(5)
C00H C006 C00F C00L 177.6(4)
C00I C00O C00R C00E 0.2(9)
C00J C00K C00P C00G -0.4(8)
C00L C005 C00D C009 -171.6(4)
C00M C00Q C00U C00W -0.6(9)
C00M C00S C00V C00W 1.4(9)
C00N C009 C00D C005 -90.6(5)
C00Q C00M C00S C00V -1.6(8)
C00Q C00M C00T C00N 116.2(5)
C00Q C00U C00W C00V 0.4(9)
C00S C00M C00Q C00U 1.2(8)
C00S C00M C00T C00N -64.6(6)
C00S C00V C00W C00U -0.8(9)
C00T C00M C00Q C00U -179.6(5)
C00T C00M C00S C00V 179.1(5)
